data_4113419
loop_
_publ_author_name
'Nanfeng Zheng'
'Xianhui Bu'
'Pingyun Feng'

_publ_section_title
;
 Nonaqueous Synthesis and Selective Crystallization of Gallium Sulfide
 Clusters into Three-Dimensional Photoluminescent Superlattices
;
_journal_name_full 'Journal of the American Chemical Society'
_journal_page_first 1138
_journal_page_last 1139
_journal_paper_doi 10.1021/ja021274k
_journal_volume 125
_journal_year 2003
_chemical_formula_sum 'Ga10 S18'
_chemical_formula_weight 1274.28
_chemical_name_common UCR-7GaS-TETA
_chemical_name_systematic
; 
 ? 
;
_space_group_IT_number 142
_symmetry_cell_setting tetragonal
_symmetry_space_group_name_Hall '-I 4bd 2c'
_symmetry_space_group_name_H-M 'I 41/a c d :2'
_atom_sites_solution_hydrogens geom
_atom_sites_solution_primary direct
_atom_sites_solution_secondary difmap
_audit_creation_method SHELXL-97
_cell_angle_alpha 90.00
_cell_angle_beta 90.00
_cell_angle_gamma 90.00
_cell_formula_units_Z 8
_cell_length_a 19.201(2)
_cell_length_b 19.201(2)
_cell_length_c 29.815(4)
_cell_measurement_temperature 293(2)
_cell_volume 10992(2)
_computing_structure_refinement 'SHELXL-97 (Sheldrick, 1997)'
_computing_structure_solution 'SHELXS-97 (Sheldrick, 1990)'
_diffrn_ambient_temperature 293(2)
_diffrn_measured_fraction_theta_full 1.000
_diffrn_measured_fraction_theta_max 1.000
_diffrn_radiation_monochromator graphite
_diffrn_radiation_source 'fine-focus sealed tube'
_diffrn_radiation_type MoK\a
_diffrn_radiation_wavelength 0.71073
_diffrn_reflns_av_R_equivalents 0.0706
_diffrn_reflns_av_sigmaI/netI 0.0294
_diffrn_reflns_limit_h_max 17
_diffrn_reflns_limit_h_min -20
_diffrn_reflns_limit_k_max 20
_diffrn_reflns_limit_k_min -20
_diffrn_reflns_limit_l_max 32
_diffrn_reflns_limit_l_min -31
_diffrn_reflns_number 21638
_diffrn_reflns_theta_full 22.50
_diffrn_reflns_theta_max 22.50
_diffrn_reflns_theta_min 2.03
_exptl_absorpt_coefficient_mu 5.501
_exptl_crystal_density_diffrn 1.540
_exptl_crystal_F_000 4784
_refine_diff_density_max 1.719
_refine_diff_density_min -0.598
_refine_diff_density_rms 0.258
_refine_ls_extinction_method none
_refine_ls_goodness_of_fit_ref 1.129
_refine_ls_hydrogen_treatment mixed
_refine_ls_matrix_type full
_refine_ls_number_parameters 67
_refine_ls_number_reflns 1812
_refine_ls_number_restraints 0
_refine_ls_restrained_S_all 1.129
_refine_ls_R_factor_all 0.0753
_refine_ls_R_factor_gt 0.0585
_refine_ls_shift/su_max 0.000
_refine_ls_shift/su_mean 0.000
_refine_ls_structure_factor_coef Fsqd
_refine_ls_weighting_details 'calc w=1/[\s^2^(Fo^2^)+(0.1362P)^2^+300.2449P] where P=(Fo^2^+2Fc^2^)/3'
_refine_ls_weighting_scheme calc
_refine_ls_wR_factor_gt 0.2341
_refine_ls_wR_factor_ref 0.2422
_reflns_number_gt 1369
_reflns_number_total 1812
_reflns_threshold_expression >2sigma(I)
_cod_data_source_file ja021274k_4.cif
_cod_data_source_block UCR7GaSTETA
_cod_original_cell_volume 10991(2)
_cod_original_sg_symbol_H-M 'I 41/a c d'
_cod_database_code 4113419

loop_
_symmetry_equiv_pos_as_xyz
'x, y, z'
'-x+1/2, -y, z+1/2'
'-y+1/4, x+3/4, z+1/4'
'y+1/4, -x+1/4, z+3/4'
'-x+1/2, y, -z'
'x, -y, -z+1/2'
'y+1/4, x+3/4, -z+3/4'
'-y+1/4, -x+1/4, -z+1/4'
'x+1/2, y+1/2, z+1/2'
'-x+1, -y+1/2, z+1'
'-y+3/4, x+5/4, z+3/4'
'y+3/4, -x+3/4, z+5/4'
'-x+1, y+1/2, -z+1/2'
'x+1/2, -y+1/2, -z+1'
'y+3/4, x+5/4, -z+5/4'
'-y+3/4, -x+3/4, -z+3/4'
'-x, -y, -z'
'x-1/2, y, -z-1/2'
'y-1/4, -x-3/4, -z-1/4'
'-y-1/4, x-1/4, -z-3/4'
'x-1/2, -y, z'
'-x, y, z-1/2'
'-y-1/4, -x-3/4, z-3/4'
'y-1/4, x-1/4, z-1/4'
'-x+1/2, -y+1/2, -z+1/2'
'x, y+1/2, -z'
'y+1/4, -x-1/4, -z+1/4'
'-y+1/4, x+1/4, -z-1/4'
'x, -y+1/2, z+1/2'
'-x+1/2, y+1/2, z'
'-y+1/4, -x-1/4, z-1/4'
'y+1/4, x+1/4, z+1/4'

loop_
_atom_site_label
_atom_site_type_symbol
_atom_site_fract_x
_atom_site_fract_y
_atom_site_fract_z
_atom_site_U_iso_or_equiv
_atom_site_adp_type
_atom_site_occupancy
_atom_site_symmetry_multiplicity
_atom_site_calc_flag
_atom_site_refinement_flags
Ga1 Ga 0.04281(7) 0.61749(7) 0.12529(5) 0.0287(6) Uani 1 1 d .
Ga2 Ga 0.16887(7) 0.66495(7) 0.03967(5) 0.0315(6) Uani 1 1 d .
Ga3 Ga 0.0000 0.7500 0.03492(6) 0.0292(6) Uani 1 2 d S
S4 S -0.04488(16) 0.66171(16) 0.07977(11) 0.0298(9) Uani 1 1 d .
S5 S 0.12790(19) 0.57473(17) 0.08284(12) 0.0397(10) Uani 1 1 d .
S6 S 0.08659(18) 0.70918(19) -0.00764(12) 0.0407(10) Uani 1 1 d .
S7 S -0.00068(19) 0.53137(18) 0.16741(12) 0.0375(9) Uani 1 1 d .
S8 S 0.2500 0.6056(2) 0.0000 0.0397(13) Uani 1 2 d S

loop_
_atom_site_aniso_label
_atom_site_aniso_U_11
_atom_site_aniso_U_22
_atom_site_aniso_U_33
_atom_site_aniso_U_23
_atom_site_aniso_U_13
_atom_site_aniso_U_12
Ga1 0.0277(9) 0.0255(9) 0.0327(9) 0.0017(6) 0.0051(6) 0.0010(6)
Ga2 0.0307(9) 0.0283(9) 0.0356(10) -0.0019(6) 0.0095(6) 0.0009(6)
Ga3 0.0306(12) 0.0278(12) 0.0291(12) 0.000 0.000 0.0008(8)
S4 0.0309(18) 0.0276(18) 0.0309(19) 0.0018(14) 0.0012(14) -0.0011(14)
S5 0.040(2) 0.0270(18) 0.052(2) 0.0010(16) 0.0225(18) 0.0037(15)
S6 0.042(2) 0.048(2) 0.032(2) -0.0023(16) 0.0069(16) 0.0090(17)
S7 0.0368(19) 0.0301(18) 0.046(2) 0.0097(16) 0.0091(16) 0.0026(15)
S8 0.040(3) 0.029(3) 0.051(3) 0.000 0.026(3) 0.000

loop_
_atom_type_symbol
_atom_type_description
_atom_type_scat_dispersion_real
_atom_type_scat_dispersion_imag
_atom_type_scat_source
S S 0.1246 0.1234 'International Tables Vol C Tables 4.2.6.8 and 6.1.1.4'
Ga Ga 0.2307 1.6083 'International Tables Vol C Tables 4.2.6.8 and 6.1.1.4'

loop_
_geom_angle_atom_site_label_1
_geom_angle_atom_site_label_2
_geom_angle_atom_site_label_3
_geom_angle
_geom_angle_site_symmetry_1
_geom_angle_site_symmetry_3
S5 Ga1 S7 108.71(13) . .
S5 Ga1 S4 108.64(13) . 20_666
S7 Ga1 S4 110.61(14) . 20_666
S5 Ga1 S4 109.57(14) . .
S7 Ga1 S4 109.11(13) . .
S4 Ga1 S4 110.18(16) 20_666 .
S8 Ga2 S7 111.31(12) . 20_666
S8 Ga2 S6 109.92(10) . .
S7 Ga2 S6 111.93(14) 20_666 .
S8 Ga2 S5 98.56(14) . .
S7 Ga2 S5 111.45(14) 20_666 .
S6 Ga2 S5 112.95(15) . .
S6 Ga3 S6 110.8(2) . 10_464
S6 Ga3 S4 107.86(12) . 10_464
S6 Ga3 S4 110.29(12) 10_464 10_464
S6 Ga3 S4 110.29(12) . .
S6 Ga3 S4 107.86(12) 10_464 .
S4 Ga3 S4 109.77(17) 10_464 .
Ga1 S4 Ga1 109.00(13) 27_465 .
Ga1 S4 Ga3 109.05(13) 27_465 .
Ga1 S4 Ga3 109.50(13) . .
Ga1 S5 Ga2 106.98(15) . .
Ga3 S6 Ga2 107.14(15) . .
Ga1 S7 Ga2 105.73(14) . 27_465
Ga2 S8 Ga2 119.6(2) . 5

loop_
_geom_bond_atom_site_label_1
_geom_bond_atom_site_label_2
_geom_bond_distance
_geom_bond_site_symmetry_2
Ga1 S5 2.224(4) .
Ga1 S7 2.238(4) .
Ga1 S4 2.321(3) 20_666
Ga1 S4 2.323(3) .
Ga2 S8 2.264(3) .
Ga2 S7 2.275(4) 20_666
Ga2 S6 2.282(4) .
Ga2 S5 2.297(4) .
Ga3 S6 2.234(3) .
Ga3 S6 2.234(3) 10_464
Ga3 S4 2.325(3) 10_464
Ga3 S4 2.325(3) .
S4 Ga1 2.321(3) 27_465
S7 Ga2 2.275(4) 27_465
S8 Ga2 2.264(3) 5
